data_7701595
loop_
_publ_author_name
'Jing, Chuyang'
'Wang, Liang'
'Mahmood, Qaiser'
'Zhao, Mengmeng'
'Zhu, Guangqian'
'Zhang, Xianhui'
'Wang, Xiaowu'
'Wang, Qinggang'

_publ_section_title
;
 Synthesis and characterization of aminopyridine iron(ii) chloride
 catalysts for isoprene polymerization: sterically controlled monomer
 enchainment.
;
_journal_issue 22
_journal_name_full 'Dalton transactions (Cambridge, England : 2003)'
_journal_page_first 7862
_journal_page_last 7874
_journal_paper_doi 10.1039/c9dt00452a
_journal_volume 48
_journal_year 2019
_chemical_formula_sum 'C28 H32 Cl4 Fe2 N4'
_chemical_formula_weight 678.07
_space_group_crystal_system monoclinic
_space_group_IT_number 15
_space_group_name_Hall '-C 2yc'
_space_group_name_H-M_alt 'C 1 2/c 1'
_atom_sites_solution_hydrogens geom
_audit_creation_method SHELXL-2018/3
_audit_update_record
;
2019-04-01 deposited with the CCDC.	2019-04-26 downloaded from the CCDC.
;
_cell_angle_alpha 90
_cell_angle_beta 103.782(2)
_cell_angle_gamma 90
_cell_formula_units_Z 4
_cell_length_a 15.1785(13)
_cell_length_b 9.3366(8)
_cell_length_c 22.6274(18)
_cell_measurement_reflns_used 2063
_cell_measurement_temperature 298(2)
_cell_measurement_theta_max 22.366
_cell_measurement_theta_min 2.582
_cell_volume 3114.3(5)
_computing_cell_refinement 'Bruker SMART'
_computing_data_collection 'Bruker SMART'
_computing_data_reduction 'Bruker SHELXTL'
_computing_molecular_graphics 'Bruker SHELXTL'
_computing_publication_material 'Bruker SHELXTL'
_computing_structure_refinement 'SHELXL-2018/3 (Sheldrick, 2018)'
_computing_structure_solution 'SHELXS-97 (Sheldrick, 1990)'
_diffrn_ambient_temperature 298(2)
_diffrn_measured_fraction_theta_full 0.996
_diffrn_measured_fraction_theta_max 0.996
_diffrn_measurement_device_type 'CCD area detector'
_diffrn_measurement_method 'phi and omega scans'
_diffrn_radiation_type MoK\a
_diffrn_radiation_wavelength 0.71073
_diffrn_reflns_av_R_equivalents 0.0378
_diffrn_reflns_av_unetI/netI 0.0451
_diffrn_reflns_Laue_measured_fraction_full 0.996
_diffrn_reflns_Laue_measured_fraction_max 0.996
_diffrn_reflns_limit_h_max 18
_diffrn_reflns_limit_h_min -9
_diffrn_reflns_limit_k_max 11
_diffrn_reflns_limit_k_min -11
_diffrn_reflns_limit_l_max 25
_diffrn_reflns_limit_l_min -26
_diffrn_reflns_number 7713
_diffrn_reflns_point_group_measured_fraction_full 0.996
_diffrn_reflns_point_group_measured_fraction_max 0.996
_diffrn_reflns_theta_full 25.020
_diffrn_reflns_theta_max 25.020
_diffrn_reflns_theta_min 2.582
_exptl_absorpt_coefficient_mu 1.299
_exptl_absorpt_correction_T_max 0.8811
_exptl_absorpt_correction_T_min 0.8191
_exptl_absorpt_correction_type multi-scan
_exptl_absorpt_process_details sadabs
_exptl_crystal_colour brown
_exptl_crystal_density_diffrn 1.446
_exptl_crystal_description block
_exptl_crystal_F_000 1392
_exptl_crystal_size_max 0.160
_exptl_crystal_size_mid 0.110
_exptl_crystal_size_min 0.100
_refine_diff_density_max 0.337
_refine_diff_density_min -0.216
_refine_diff_density_rms 0.047
_refine_ls_extinction_method none
_refine_ls_goodness_of_fit_ref 1.037
_refine_ls_hydrogen_treatment constr
_refine_ls_matrix_type full
_refine_ls_number_parameters 189
_refine_ls_number_reflns 2739
_refine_ls_number_restraints 24
_refine_ls_restrained_S_all 1.033
_refine_ls_R_factor_all 0.0594
_refine_ls_R_factor_gt 0.0339
_refine_ls_shift/su_max 0.001
_refine_ls_shift/su_mean 0.000
_refine_ls_structure_factor_coef Fsqd
_refine_ls_weighting_details 'w=1/[\s^2^(Fo^2^)+(0.0236P)^2^] where P=(Fo^2^+2Fc^2^)/3'
_refine_ls_weighting_scheme calc
_refine_ls_wR_factor_gt 0.0659
_refine_ls_wR_factor_ref 0.0715
_reflns_Friedel_coverage 0.000
_reflns_number_gt 1864
_reflns_number_total 2739
_reflns_threshold_expression 'I > 2\s(I)'
_cod_data_source_file c9dt00452a2.cif
_cod_data_source_block 1884672
_cod_original_sg_symbol_H-M 'C 2/c'
_cod_database_code 7701595
_shelx_shelxl_version_number 2018/3
_shelx_space_group_comment
;
The symmetry employed for this shelxl refinement is uniquely defined
by the following loop, which should always be used as a source of
symmetry information in preference to the above space-group names.
They are only intended as comments.
;
_shelx_estimated_absorpt_t_min 0.819
_shelx_estimated_absorpt_t_max 0.881

loop_
_space_group_symop_operation_xyz
'x, y, z'
'-x, y, -z+1/2'
'x+1/2, y+1/2, z'
'-x+1/2, y+1/2, -z+1/2'
'-x, -y, -z'
'x, -y, z-1/2'
'-x+1/2, -y+1/2, -z'
'x+1/2, -y+1/2, z-1/2'

loop_
_atom_site_label
_atom_site_type_symbol
_atom_site_fract_x
_atom_site_fract_y
_atom_site_fract_z
_atom_site_U_iso_or_equiv
_atom_site_adp_type
_atom_site_occupancy
_atom_site_site_symmetry_order
_atom_site_calc_flag
_atom_site_refinement_flags_posn
_atom_site_refinement_flags_adp
_atom_site_refinement_flags_occupancy
_atom_site_disorder_assembly
_atom_site_disorder_group
Fe1 Fe 0.46610(3) 0.88319(4) 0.93250(2) 0.04767(15) Uani 1 1 d . . . . .
Cl1 Cl 0.42914(5) 1.11843(8) 0.96015(3) 0.0580(2) Uani 1 1 d . . . . .
Cl2 Cl 0.57132(5) 0.80241(9) 0.88347(4) 0.0653(2) Uani 1 1 d . . . . .
N1 N 0.37998(15) 0.7239(2) 0.95464(10) 0.0460(6) Uani 1 1 d . . . . .
N2 N 0.34730(14) 0.8860(2) 0.85143(10) 0.0482(6) Uani 1 1 d . . . . .
H2 H 0.361221 0.810798 0.824839 0.058 Uiso 1 1 calc R U . . .
C1 C 0.26879(19) 0.8305(3) 0.87121(13) 0.0630(9) Uani 1 1 d . . . . .
H1A H 0.226245 0.789069 0.836546 0.076 Uiso 1 1 calc R U . . .
H1B H 0.238531 0.909206 0.886267 0.076 Uiso 1 1 calc R U . . .
C2 C 0.29486(19) 0.7186(3) 0.92046(12) 0.0474(7) Uani 1 1 d . . . . .
C3 C 0.2336(2) 0.6175(3) 0.93060(14) 0.0605(8) Uani 1 1 d . . . . .
H3 H 0.174402 0.616870 0.906940 0.073 Uiso 1 1 calc R U . . .
C4 C 0.2610(2) 0.5180(3) 0.97591(16) 0.0706(10) Uani 1 1 d . . . . .
H4 H 0.220485 0.449294 0.983227 0.085 Uiso 1 1 calc R U . . .
C5 C 0.3489(2) 0.5208(3) 1.01043(14) 0.0634(9) Uani 1 1 d . . . . .
H5 H 0.369314 0.453463 1.040884 0.076 Uiso 1 1 calc R U . . .
C6 C 0.4053(2) 0.6257(3) 0.99863(13) 0.0550(8) Uani 1 1 d . . . . .
H6 H 0.464442 0.629066 1.022394 0.066 Uiso 1 1 calc R U . . .
C7 C 0.4106(2) 1.0655(4) 0.79366(14) 0.0755(10) Uani 1 1 d . . . . .
H7A H 0.457395 1.085097 0.829518 0.113 Uiso 1 1 calc R U . . .
H7B H 0.396336 1.151635 0.770124 0.113 Uiso 1 1 calc R U . . .
H7C H 0.431274 0.993703 0.769772 0.113 Uiso 1 1 calc R U . . .
C8 C 0.3273(2) 1.0127(3) 0.81177(14) 0.0635(9) Uani 1 1 d . . . . .
H8 H 0.310030 1.088759 0.836639 0.076 Uiso 1 1 calc R U . . .
C9 C 0.2470(2) 0.9931(3) 0.75763(13) 0.0550(8) Uani 1 1 d . . . . .
C10 C 0.2639(17) 0.922(4) 0.7093(16) 0.062(4) Uani 0.576(13) 1 d . U P A 1
H10 H 0.322734 0.891842 0.710757 0.074 Uiso 0.576(13) 1 calc R U P A 1
C11 C 0.1950(9) 0.8941(19) 0.6567(8) 0.068(3) Uani 0.576(13) 1 d . U P A 1
H11 H 0.207056 0.842717 0.624272 0.081 Uiso 0.576(13) 1 calc R U P A 1
C12 C 0.1074(12) 0.9459(16) 0.6548(6) 0.076(4) Uani 0.576(13) 1 d . U P A 1
H12 H 0.060269 0.928474 0.620953 0.091 Uiso 0.576(13) 1 calc R U P A 1
C13 C 0.0919(10) 1.0209(14) 0.7022(6) 0.070(3) Uani 0.576(13) 1 d . U P A 1
H13 H 0.034851 1.058598 0.701219 0.084 Uiso 0.576(13) 1 calc R U P A 1
C14 C 0.166(2) 1.041(3) 0.7540(11) 0.061(3) Uani 0.576(13) 1 d . U P A 1
H14 H 0.155480 1.091075 0.787079 0.073 Uiso 0.576(13) 1 calc R U P A 1
C10' C 0.240(2) 0.911(5) 0.703(2) 0.062(4) Uani 0.424(13) 1 d . . P A 2
H10' H 0.288817 0.858976 0.696675 0.074 Uiso 0.424(13) 1 calc R U P A 2
C11' C 0.1584(14) 0.911(3) 0.6589(11) 0.068(3) Uani 0.424(13) 1 d . . P A 2
H11' H 0.152765 0.858910 0.623210 0.081 Uiso 0.424(13) 1 calc R U P A 2
C12' C 0.0869(16) 0.988(2) 0.6687(9) 0.076(4) Uani 0.424(13) 1 d . . P A 2
H12' H 0.033108 0.987516 0.638632 0.091 Uiso 0.424(13) 1 calc R U P A 2
C13' C 0.0896(16) 1.066(2) 0.7203(7) 0.070(3) Uani 0.424(13) 1 d . . P A 2
H13' H 0.038215 1.117095 0.723696 0.084 Uiso 0.424(13) 1 calc R U P A 2
C14' C 0.163(3) 1.072(4) 0.7653(16) 0.061(3) Uani 0.424(13) 1 d . . P A 2
H14' H 0.162894 1.122765 0.800732 0.073 Uiso 0.424(13) 1 calc R U P A 2

loop_
_atom_site_aniso_label
_atom_site_aniso_U_11
_atom_site_aniso_U_22
_atom_site_aniso_U_33
_atom_site_aniso_U_23
_atom_site_aniso_U_13
_atom_site_aniso_U_12
Fe1 0.0404(3) 0.0548(3) 0.0457(3) 0.0001(2) 0.00604(19) -0.0088(2)
Cl1 0.0614(5) 0.0539(5) 0.0490(4) 0.0001(4) -0.0058(4) -0.0014(4)
Cl2 0.0513(5) 0.0813(6) 0.0644(5) -0.0064(4) 0.0162(4) -0.0046(4)
N1 0.0404(14) 0.0528(15) 0.0431(14) -0.0001(12) 0.0064(11) -0.0070(11)
N2 0.0433(14) 0.0532(15) 0.0454(13) 0.0035(12) 0.0051(11) -0.0050(12)
C1 0.0445(19) 0.088(2) 0.0525(19) 0.0084(18) 0.0034(15) -0.0129(16)
C2 0.0467(19) 0.0538(19) 0.0428(17) -0.0066(14) 0.0131(15) -0.0062(15)
C3 0.051(2) 0.069(2) 0.061(2) -0.0060(18) 0.0108(16) -0.0169(17)
C4 0.073(3) 0.066(2) 0.078(2) 0.002(2) 0.029(2) -0.0228(19)
C5 0.069(2) 0.058(2) 0.065(2) 0.0116(17) 0.0179(19) -0.0033(18)
C6 0.0475(19) 0.057(2) 0.0577(19) 0.0083(17) 0.0073(15) -0.0015(16)
C7 0.063(2) 0.095(3) 0.069(2) 0.023(2) 0.0157(19) -0.0109(19)
C8 0.054(2) 0.075(2) 0.057(2) 0.0081(18) 0.0059(17) -0.0057(17)
C9 0.061(2) 0.062(2) 0.0386(18) 0.0092(15) 0.0052(16) -0.0043(16)
C10 0.074(11) 0.063(6) 0.044(7) 0.004(4) 0.004(9) -0.008(9)
C11 0.090(10) 0.066(5) 0.046(3) 0.000(3) 0.015(7) -0.008(7)
C12 0.086(8) 0.088(9) 0.044(6) 0.000(5) -0.002(5) -0.013(6)
C13 0.069(3) 0.084(8) 0.054(7) -0.007(5) 0.006(6) 0.010(6)
C14 0.075(3) 0.063(10) 0.045(8) -0.011(5) 0.017(6) 0.007(7)
C10' 0.074(11) 0.063(6) 0.044(7) 0.004(4) 0.004(9) -0.008(9)
C11' 0.090(10) 0.066(5) 0.046(3) 0.000(3) 0.015(7) -0.008(7)
C12' 0.086(8) 0.088(9) 0.044(6) 0.000(5) -0.002(5) -0.013(6)
C13' 0.069(3) 0.084(8) 0.054(7) -0.007(5) 0.006(6) 0.010(6)
C14' 0.075(3) 0.063(10) 0.045(8) -0.011(5) 0.017(6) 0.007(7)

loop_
_atom_type_symbol
_atom_type_description
_atom_type_scat_dispersion_real
_atom_type_scat_dispersion_imag
_atom_type_scat_source
C C 0.0033 0.0016 'International Tables Vol C Tables 4.2.6.8 and 6.1.1.4'
H H 0.0000 0.0000 'International Tables Vol C Tables 4.2.6.8 and 6.1.1.4'
N N 0.0061 0.0033 'International Tables Vol C Tables 4.2.6.8 and 6.1.1.4'
Cl Cl 0.1484 0.1585 'International Tables Vol C Tables 4.2.6.8 and 6.1.1.4'
Fe Fe 0.3463 0.8444 'International Tables Vol C Tables 4.2.6.8 and 6.1.1.4'

loop_
_geom_angle_atom_site_label_1
_geom_angle_atom_site_label_2
_geom_angle_atom_site_label_3
_geom_angle
_geom_angle_site_symmetry_3
N1 Fe1 N2 77.32(8) .
N1 Fe1 Cl2 115.24(7) .
N2 Fe1 Cl2 97.22(6) .
N1 Fe1 Cl1 112.79(6) .
N2 Fe1 Cl1 90.58(6) .
Cl2 Fe1 Cl1 131.90(3) .
N1 Fe1 Cl1 92.87(6) 5_677
N2 Fe1 Cl1 165.72(6) 5_677
Cl2 Fe1 Cl1 96.36(3) 5_677
Cl1 Fe1 Cl1 83.61(3) 5_677
Fe1 Cl1 Fe1 96.39(3) 5_677
C2 N1 C6 118.1(2) .
C2 N1 Fe1 117.01(18) .
C6 N1 Fe1 124.87(19) .
C1 N2 C8 114.0(2) .
C1 N2 Fe1 107.45(16) .
C8 N2 Fe1 121.08(17) .
C1 N2 H2 104.2 .
C8 N2 H2 104.2 .
Fe1 N2 H2 104.2 .
N2 C1 C2 112.4(2) .
N2 C1 H1A 109.1 .
C2 C1 H1A 109.1 .
N2 C1 H1B 109.1 .
C2 C1 H1B 109.1 .
H1A C1 H1B 107.9 .
N1 C2 C3 121.6(3) .
N1 C2 C1 116.6(2) .
C3 C2 C1 121.8(3) .
C4 C3 C2 119.4(3) .
C4 C3 H3 120.3 .
C2 C3 H3 120.3 .
C3 C4 C5 119.4(3) .
C3 C4 H4 120.3 .
C5 C4 H4 120.3 .
C6 C5 C4 118.1(3) .
C6 C5 H5 121.0 .
C4 C5 H5 121.0 .
N1 C6 C5 123.5(3) .
N1 C6 H6 118.3 .
C5 C6 H6 118.3 .
C8 C7 H7A 109.5 .
C8 C7 H7B 109.5 .
H7A C7 H7B 109.5 .
C8 C7 H7C 109.5 .
H7A C7 H7C 109.5 .
H7B C7 H7C 109.5 .
N2 C8 C7 111.5(2) .
N2 C8 C9 113.8(2) .
C7 C8 C9 112.7(3) .
N2 C8 H8 106.1 .
C7 C8 H8 106.1 .
C9 C8 H8 106.1 .
C14 C9 C10 118.6(14) .
C14 C9 C8 125.4(9) .
C10 C9 C8 116.1(11) .
C10' C9 C8 129.9(15) .
C10' C9 C14' 117(2) .
C8 C9 C14' 112.6(13) .
C9 C10 C11 122(2) .
C9 C10 H10 119.1 .
C11 C10 H10 119.1 .
C12 C11 C10 117.8(18) .
C12 C11 H11 121.1 .
C10 C11 H11 121.1 .
C13 C12 C11 119.9(14) .
C13 C12 H12 120.0 .
C11 C12 H12 120.0 .
C12 C13 C14 117.8(15) .
C12 C13 H13 121.1 .
C14 C13 H13 121.1 .
C9 C14 C13 124.0(12) .
C9 C14 H14 118.0 .
C13 C14 H14 118.0 .
C11' C10' C9 119(3) .
C11' C10' H10' 120.3 .
C9 C10' H10' 120.3 .
C12' C11' C10' 119(3) .
C12' C11' H11' 120.3 .
C10' C11' H11' 120.3 .
C11' C12' C13' 124(2) .
C11' C12' H12' 118.1 .
C13' C12' H12' 118.1 .
C14' C13' C12' 122(2) .
C14' C13' H13' 119.0 .
C12' C13' H13' 119.0 .
C13' C14' C9 118.0(17) .
C13' C14' H14' 121.0 .
C9 C14' H14' 121.0 .

loop_
_geom_bond_atom_site_label_1
_geom_bond_atom_site_label_2
_geom_bond_distance
_geom_bond_site_symmetry_2
Fe1 N1 2.117(2) .
Fe1 N2 2.245(2) .
Fe1 Cl2 2.2791(9) .
Fe1 Cl1 2.3868(9) .
Fe1 Cl1 2.5668(8) 5_677
N1 C2 1.339(3) .
N1 C6 1.340(3) .
N2 C1 1.464(3) .
N2 C8 1.472(3) .
N2 H2 0.9800 .
C1 C2 1.510(4) .
C1 H1A 0.9700 .
C1 H1B 0.9700 .
C2 C3 1.382(4) .
C3 C4 1.373(4) .
C3 H3 0.9300 .
C4 C5 1.376(4) .
C4 H4 0.9300 .
C5 C6 1.369(4) .
C5 H5 0.9300 .
C6 H6 0.9300 .
C7 C8 1.502(4) .
C7 H7A 0.9600 .
C7 H7B 0.9600 .
C7 H7C 0.9600 .
C8 C9 1.520(4) .
C8 H8 0.9800 .
C9 C14 1.29(3) .
C9 C10 1.35(4) .
C9 C10' 1.44(5) .
C9 C14' 1.52(4) .
C10 C11 1.41(3) .
C10 H10 0.9300 .
C11 C12 1.406(16) .
C11 H11 0.9300 .
C12 C13 1.347(12) .
C12 H12 0.9300 .
C13 C14 1.43(3) .
C13 H13 0.9300 .
C14 H14 0.9300 .
C10' C11' 1.38(4) .
C10' H10' 0.9300 .
C11' C12' 1.36(3) .
C11' H11' 0.9300 .
C12' C13' 1.370(18) .
C12' H12' 0.9300 .
C13' C14' 1.32(5) .
C13' H13' 0.9300 .
C14' H14' 0.9300 .

loop_
_geom_hbond_atom_site_label_D
_geom_hbond_atom_site_label_H
_geom_hbond_atom_site_label_A
_geom_hbond_distance_DH
_geom_hbond_distance_HA
_geom_hbond_distance_DA
_geom_hbond_angle_DHA
_geom_hbond_site_symmetry_A
_geom_hbond_publ_flag
C5 H5 Cl2 0.93 2.95 3.867(3) 168.2 5_667 yes
C6 H6 Cl1 0.93 2.83 3.431(3) 123.2 5_677 yes
C8 H8 Cl1 0.98 2.96 3.488(3) 115.0 . yes

loop_
_geom_torsion_atom_site_label_1
_geom_torsion_atom_site_label_2
_geom_torsion_atom_site_label_3
_geom_torsion_atom_site_label_4
_geom_torsion
C8 N2 C1 C2 -169.6(2)
Fe1 N2 C1 C2 -32.5(3)
C6 N1 C2 C3 1.4(4)
Fe1 N1 C2 C3 179.1(2)
C6 N1 C2 C1 -179.8(2)
Fe1 N1 C2 C1 -2.1(3)
N2 C1 C2 N1 24.7(4)
N2 C1 C2 C3 -156.5(3)
N1 C2 C3 C4 -1.4(4)
C1 C2 C3 C4 179.9(3)
C2 C3 C4 C5 0.0(5)
C3 C4 C5 C6 1.2(5)
C2 N1 C6 C5 -0.1(4)
Fe1 N1 C6 C5 -177.6(2)
C4 C5 C6 N1 -1.2(5)
C1 N2 C8 C7 179.3(2)
Fe1 N2 C8 C7 48.7(3)
C1 N2 C8 C9 -51.9(3)
Fe1 N2 C8 C9 177.47(19)
N2 C8 C9 C14 100.6(17)
C7 C8 C9 C14 -131.2(17)
N2 C8 C9 C10 -81.1(17)
C7 C8 C9 C10 47.1(18)
N2 C8 C9 C10' -74(3)
C7 C8 C9 C10' 55(3)
N2 C8 C9 C14' 105.2(19)
C7 C8 C9 C14' -126.7(19)
C14 C9 C10 C11 -3(4)
C8 C9 C10 C11 178(2)
C9 C10 C11 C12 2(4)
C10 C11 C12 C13 0(3)
C11 C12 C13 C14 -2(2)
C10 C9 C14 C13 1(4)
C8 C9 C14 C13 179.7(15)
C12 C13 C14 C9 1(3)
C8 C9 C10' C11' -179(2)
C14' C9 C10' C11' 2(5)
C9 C10' C11' C12' 0(5)
C10' C11' C12' C13' -1(4)
C11' C12' C13' C14' -1(4)
C12' C13' C14' C9 2(4)
C10' C9 C14' C13' -3(5)
C8 C9 C14' C13' 178(2)
